data_2242690
loop_
_publ_author_name
'Ohba, Shigeru'
'Tsuchimoto, Masanobu'
'Miyazaki, Hiroki'

_publ_section_title
;
 Investigation of nitro--nitrito photoisomerization: crystal structures of
 <i>trans</i>-bis(acetylacetonato-<i>O</i>,<i>O</i>')(pyridine/4-methylpyridine/3-hydroxypridine)nitrocobalt(III)
;
_journal_issue 11
_journal_name_full 'Acta Crystallographica Section E'
_journal_page_first 1637
_journal_page_last 1642
_journal_paper_doi 10.1107/S2056989018014731
_journal_volume 74
_journal_year 2018
_chemical_formula_iupac '[Co (C5 H7 O2)2 (N O2) (C5 H5 N)]'
_chemical_formula_moiety 'C15 H19 Co N2 O6'
_chemical_formula_structural '(Co (C5 H7 O2)2 (N O2) (C5 H5 N))'
_chemical_formula_sum 'C15 H19 Co N2 O6'
_chemical_formula_weight 382.25
_chemical_name_systematic
<i>trans</i>-Bis(acetylacetonato-\k^2^<i>O</i>,<i>O</i>')(nitro)(pyridine-\k<i>N</i>)cobalt(III)
_space_group_crystal_system monoclinic
_space_group_IT_number 8
_space_group_name_Hall 'C -2y'
_space_group_name_H-M_alt 'C 1 m 1'
_symmetry_space_group_name_Hall 'C -2y'
_symmetry_space_group_name_H-M 'C 1 m 1'
_atom_sites_solution_hydrogens geom
_audit_creation_method SHELXL-2014/7
_cell_angle_alpha 90
_cell_angle_beta 91.588(6)
_cell_angle_gamma 90
_cell_formula_units_Z 2
_cell_length_a 8.1971(14)
_cell_length_b 13.942(2)
_cell_length_c 7.4148(11)
_cell_measurement_reflns_used 2813
_cell_measurement_temperature 301
_cell_measurement_theta_max 27.41
_cell_measurement_theta_min 2.75
_cell_volume 847.1(2)
_computing_cell_refinement
;
SAINT (Bruker, 2016)
;
_computing_data_collection
;
APEX3 (Bruker, 2016)
;
_computing_data_reduction
;
SAINT (Bruker, 2016)
;
_computing_molecular_graphics
;
Mercury (Macrae <i>et al.</i>, 2008) and CAVITY (Ohashi <i>et al.</i>,
1981)
;
_computing_publication_material
;
SHELXL2014 (Sheldrick, 2015b) and publCIF (Westrip, 2010)
;
_computing_structure_refinement
;
SHELXL2014  (Sheldrick, 2015b)
;
_computing_structure_solution
;
SHELXT (Sheldrick, 2015a)
;
_diffrn_ambient_temperature 301
_diffrn_measured_fraction_theta_full 0.986
_diffrn_measured_fraction_theta_max 0.982
_diffrn_measurement_device_type 'Bruker D8 VENTURE'
_diffrn_measurement_method '\f and \w scans'
_diffrn_radiation_type MoK\a
_diffrn_radiation_wavelength 0.71073
_diffrn_reflns_av_R_equivalents 0.0244
_diffrn_reflns_av_unetI/netI 0.0415
_diffrn_reflns_limit_h_max 10
_diffrn_reflns_limit_h_min -8
_diffrn_reflns_limit_k_max 18
_diffrn_reflns_limit_k_min -17
_diffrn_reflns_limit_l_max 9
_diffrn_reflns_limit_l_min -8
_diffrn_reflns_number 3958
_diffrn_reflns_theta_full 25.242
_diffrn_reflns_theta_max 27.916
_diffrn_reflns_theta_min 2.748
_exptl_absorpt_coefficient_mu 1.046
_exptl_absorpt_correction_T_max 0.886
_exptl_absorpt_correction_T_min 0.731
_exptl_absorpt_correction_type integration
_exptl_absorpt_process_details
;
(SADABS; Bruker, 2016)
;
_exptl_crystal_colour 'dark red'
_exptl_crystal_density_diffrn 1.499
_exptl_crystal_density_method 'not measured'
_exptl_crystal_description plate
_exptl_crystal_F_000 396
_exptl_crystal_size_max 0.31
_exptl_crystal_size_mid 0.27
_exptl_crystal_size_min 0.13
_refine_diff_density_max 0.319
_refine_diff_density_min -0.343
_refine_ls_abs_structure_details
;
 Refined as an inversion twin
;
_refine_ls_abs_structure_Flack 0.41(3)
_refine_ls_extinction_coef 0.0076(16)
_refine_ls_extinction_expression Fc^*^=kFc[1+0.001xFc^2^\l^3^/sin(2\q)]^-1/4^
_refine_ls_extinction_method
;
SHELXL2014 (Sheldrick, 2015b)
;
_refine_ls_goodness_of_fit_ref 1.116
_refine_ls_hydrogen_treatment constr
_refine_ls_matrix_type full
_refine_ls_number_parameters 128
_refine_ls_number_reflns 1529
_refine_ls_number_restraints 2
_refine_ls_restrained_S_all 1.116
_refine_ls_R_factor_all 0.0475
_refine_ls_R_factor_gt 0.0396
_refine_ls_shift/su_max 0.013
_refine_ls_shift/su_mean 0.001
_refine_ls_structure_factor_coef Fsqd
_refine_ls_weighting_details 'w=1/[\s^2^(Fo^2^)+(0.0237P)^2^+1.1288P] where P=(Fo^2^+2Fc^2^)/3'
_refine_ls_weighting_scheme calc
_refine_ls_wR_factor_gt 0.0753
_refine_ls_wR_factor_ref 0.0831
_reflns_number_gt 1449
_reflns_number_total 1529
_reflns_threshold_expression 'I > 2\s(I)'
_cod_data_source_file hb7778sup1.cif
_cod_data_source_block I
_cod_database_code 2242690
_shelx_space_group_comment
;
The symmetry employed for this shelxl refinement is uniquely defined
by the following loop, which should always be used as a source of
symmetry information in preference to the above space-group names.
They are only intended as comments.
;
_shelx_estimated_absorpt_t_min 0.738
_shelx_estimated_absorpt_t_max 0.876

loop_
_space_group_symop_operation_xyz
'x, y, z'
'x, -y, z'
'x+1/2, y+1/2, z'
'x+1/2, -y+1/2, z'

loop_
_atom_site_type_symbol
_atom_site_label
_atom_site_fract_x
_atom_site_fract_y
_atom_site_fract_z
_atom_site_U_iso_or_equiv
_atom_site_adp_type
_atom_site_calc_flag
_atom_site_occupancy
Co Co1 0.42186(18) 0.5000 0.42933(17) 0.0438(3) Uani d 1
O O2 0.3213(6) 0.5899(5) 0.5783(6) 0.0519(15) Uani d 1
O O3 0.5237(6) 0.5919(5) 0.2843(6) 0.0510(15) Uani d 1
O O4 0.1030(10) 0.5000 0.3107(12) 0.109(4) Uani d 1
O O5 0.2595(11) 0.5000 0.1013(12) 0.124(4) Uani d 1
N N6 0.2370(11) 0.5000 0.2638(11) 0.052(2) Uani d 1
N N7 0.6127(10) 0.5000 0.6056(11) 0.046(2) Uani d 1
C C8 0.2472(10) 0.7342(6) 0.7050(8) 0.068(2) Uani d 1
H H8A 0.1347 0.7153 0.7085 0.103 Uiso calc 1
H H8B 0.2537 0.8018 0.6813 0.103 Uiso calc 1
H H8C 0.3003 0.7203 0.8191 0.103 Uiso calc 1
C C9 0.3290(9) 0.6804(7) 0.5596(9) 0.050(2) Uani d 1
C C10 0.4051(12) 0.7261(3) 0.4179(11) 0.0578(14) Uani d 1
H H10 0.3946 0.7924 0.4090 0.069 Uiso calc 1
C C11 0.4946(9) 0.6800(7) 0.2902(9) 0.0476(19) Uani d 1
C C12 0.5655(11) 0.7380(7) 0.1361(9) 0.072(2) Uani d 1
H H12A 0.6120 0.6952 0.0502 0.107 Uiso calc 1
H H12B 0.6485 0.7803 0.1834 0.107 Uiso calc 1
H H12C 0.4803 0.7750 0.0780 0.107 Uiso calc 1
C C13 0.7701(12) 0.5000 0.5474(12) 0.0441(18) Uani d 1
H H13 0.7884 0.5000 0.4242 0.053 Uiso calc 1
C C14 0.8993(9) 0.5000 0.6648(10) 0.0560(17) Uani d 1
H H14 1.0050 0.5000 0.6224 0.067 Uiso calc 1
C C15 0.8733(10) 0.5000 0.8481(10) 0.0607(18) Uani d 1
H H15 0.9607 0.5000 0.9308 0.073 Uiso calc 1
C C16 0.7142(10) 0.5000 0.9055(9) 0.0577(18) Uani d 1
H H16 0.6931 0.5000 1.0281 0.069 Uiso calc 1
C C17 0.5893(11) 0.5000 0.7818(11) 0.049(2) Uani d 1
H H17 0.4829 0.5000 0.8222 0.059 Uiso calc 1

loop_
_atom_site_aniso_label
_atom_site_aniso_U_11
_atom_site_aniso_U_22
_atom_site_aniso_U_33
_atom_site_aniso_U_12
_atom_site_aniso_U_13
_atom_site_aniso_U_23
Co1 0.0433(4) 0.0486(4) 0.0404(4) 0.000 0.0172(3) 0.000
O2 0.054(4) 0.058(4) 0.044(3) 0.006(3) 0.017(3) -0.001(3)
O3 0.056(4) 0.052(4) 0.046(3) -0.004(3) 0.021(3) 0.008(3)
O4 0.040(4) 0.212(10) 0.076(5) 0.000 0.012(4) 0.000
O5 0.075(6) 0.242(12) 0.056(5) 0.000 -0.006(4) 0.000
N6 0.055(6) 0.066(6) 0.035(4) 0.000 0.017(4) 0.000
N7 0.043(5) 0.051(5) 0.045(4) 0.000 0.010(3) 0.000
C8 0.083(5) 0.072(5) 0.050(4) 0.021(4) -0.008(3) -0.020(4)
C9 0.040(4) 0.062(5) 0.047(4) 0.009(3) -0.006(3) -0.004(3)
C10 0.071(4) 0.048(2) 0.054(3) -0.002(4) -0.002(3) 0.005(4)
C11 0.051(4) 0.051(4) 0.040(3) -0.013(3) -0.005(3) 0.013(3)
C12 0.070(5) 0.083(6) 0.062(4) -0.020(4) 0.007(4) 0.019(4)
C13 0.048(5) 0.044(4) 0.041(4) 0.000 0.021(3) 0.000
C14 0.044(4) 0.064(4) 0.061(4) 0.000 0.012(3) 0.000
C15 0.065(5) 0.061(4) 0.055(4) 0.000 -0.004(4) 0.000
C16 0.070(5) 0.068(5) 0.035(3) 0.000 0.009(3) 0.000
C17 0.055(5) 0.056(4) 0.039(4) 0.000 0.029(4) 0.000

loop_
_atom_type_symbol
_atom_type_description
_atom_type_scat_dispersion_real
_atom_type_scat_dispersion_imag
_atom_type_scat_source
C C 0.0033 0.0016 'International Tables Vol C Tables 4.2.6.8 and 6.1.1.4'
H H 0.0000 0.0000 'International Tables Vol C Tables 4.2.6.8 and 6.1.1.4'
N N 0.0061 0.0033 'International Tables Vol C Tables 4.2.6.8 and 6.1.1.4'
O O 0.0106 0.0060 'International Tables Vol C Tables 4.2.6.8 and 6.1.1.4'
Co Co 0.3494 0.9721 'International Tables Vol C Tables 4.2.6.8 and 6.1.1.4'

loop_
_geom_angle_atom_site_label_1
_geom_angle_atom_site_label_2
_geom_angle_atom_site_label_3
_geom_angle_site_symmetry_1
_geom_angle_site_symmetry_3
_geom_angle
O2 Co1 O2 2_565 . 83.8(4)
O2 Co1 O3 2_565 . 178.7(3)
O2 Co1 O3 . . 95.18(10)
O2 Co1 O3 2_565 2_565 95.18(10)
O2 Co1 O3 . 2_565 178.7(3)
O3 Co1 O3 . 2_565 85.8(4)
O2 Co1 N6 2_565 . 91.4(3)
O2 Co1 N6 . . 91.4(3)
O3 Co1 N6 . . 89.4(2)
O3 Co1 N6 2_565 . 89.4(2)
O2 Co1 N7 2_565 . 87.9(2)
O2 Co1 N7 . . 87.9(2)
O3 Co1 N7 . . 91.3(3)
O3 Co1 N7 2_565 . 91.3(3)
N6 Co1 N7 . . 179.1(5)
C9 O2 Co1 . . 125.1(6)
C11 O3 Co1 . . 124.1(6)
O4 N6 O5 . . 117.7(10)
O4 N6 Co1 . . 122.9(8)
O5 N6 Co1 . . 119.4(8)
C17 N7 C13 . . 118.2(8)
C17 N7 Co1 . . 120.7(7)
C13 N7 Co1 . . 121.1(7)
C9 C8 H8A . . 109.5
C9 C8 H8B . . 109.5
H8A C8 H8B . . 109.5
C9 C8 H8C . . 109.5
H8A C8 H8C . . 109.5
H8B C8 H8C . . 109.5
O2 C9 C10 . . 124.2(8)
O2 C9 C8 . . 113.4(8)
C10 C9 C8 . . 122.4(9)
C11 C10 C9 . . 124.4(4)
C11 C10 H10 . . 117.8
C9 C10 H10 . . 117.8
O3 C11 C10 . . 126.1(7)
O3 C11 C12 . . 114.6(8)
C10 C11 C12 . . 119.3(8)
C11 C12 H12A . . 109.5
C11 C12 H12B . . 109.5
H12A C12 H12B . . 109.5
C11 C12 H12C . . 109.5
H12A C12 H12C . . 109.5
H12B C12 H12C . . 109.5
C14 C13 N7 . . 121.6(8)
C14 C13 H13 . . 119.2
N7 C13 H13 . . 119.2
C13 C14 C15 . . 119.6(7)
C13 C14 H14 . . 120.2
C15 C14 H14 . . 120.2
C16 C15 C14 . . 118.4(7)
C16 C15 H15 . . 120.8
C14 C15 H15 . . 120.8
C17 C16 C15 . . 119.5(6)
C17 C16 H16 . . 120.2
C15 C16 H16 . . 120.2
N7 C17 C16 . . 122.7(8)
N7 C17 H17 . . 118.7
C16 C17 H17 . . 118.7

loop_
_geom_bond_atom_site_label_1
_geom_bond_atom_site_label_2
_geom_bond_site_symmetry_2
_geom_bond_distance
Co1 O2 2_565 1.877(5)
Co1 O2 . 1.877(5)
Co1 O3 . 1.883(6)
Co1 O3 2_565 1.883(6)
Co1 N6 . 1.923(9)
Co1 N7 . 2.010(8)
O2 C9 . 1.270(10)
O3 C11 . 1.252(10)
O4 N6 . 1.162(11)
O5 N6 . 1.224(12)
N7 C17 . 1.325(11)
N7 C13 . 1.372(12)
C8 C9 . 1.489(10)
C8 H8A . 0.9600
C8 H8B . 0.9600
C8 H8C . 0.9600
C9 C10 . 1.392(11)
C10 C11 . 1.374(12)
C10 H10 . 0.9300
C11 C12 . 1.527(9)
C12 H12A . 0.9600
C12 H12B . 0.9600
C12 H12C . 0.9600
C13 C14 . 1.352(12)
C13 H13 . 0.9300
C14 C15 . 1.381(10)
C14 H14 . 0.9300
C15 C16 . 1.383(10)
C15 H15 . 0.9300
C16 C17 . 1.356(12)
C16 H16 . 0.9300
C17 H17 . 0.9300

loop_
_geom_hbond_atom_site_label_D
_geom_hbond_atom_site_label_H
_geom_hbond_atom_site_label_A
_geom_hbond_site_symmetry_A
_geom_hbond_distance_DH
_geom_hbond_distance_HA
_geom_hbond_distance_DA
_geom_hbond_angle_DHA
C14 H14 O4 1_655 0.93 2.47 3.150(11) 130.3

loop_
_geom_torsion_atom_site_label_1
_geom_torsion_atom_site_label_2
_geom_torsion_atom_site_label_3
_geom_torsion_atom_site_label_4
_geom_torsion_site_symmetry_1
_geom_torsion
O2 Co1 O2 C9 2_565 -178.3(4)
O3 Co1 O2 C9 . 2.5(6)
N6 Co1 O2 C9 . -87.0(6)
N7 Co1 O2 C9 . 93.6(6)
O2 Co1 O3 C11 . -9.7(6)
O3 Co1 O3 C11 2_565 171.1(4)
N6 Co1 O3 C11 . 81.7(6)
N7 Co1 O3 C11 . -97.7(6)
Co1 O2 C9 C10 . 4.4(10)
Co1 O2 C9 C8 . -175.9(4)
O2 C9 C10 C11 . -6.6(14)
C8 C9 C10 C11 . 173.8(7)
Co1 O3 C11 C10 . 10.4(11)
Co1 O3 C11 C12 . -168.5(5)
C9 C10 C11 O3 . -1.6(15)
C9 C10 C11 C12 . 177.2(7)
C17 N7 C13 C14 . 0.000(2)
Co1 N7 C13 C14 . 180.0000(10)
N7 C13 C14 C15 . 0.000(2)
C13 C14 C15 C16 . 0.000(2)
C14 C15 C16 C17 . 0.000(2)
C13 N7 C17 C16 . 0.000(2)
Co1 N7 C17 C16 . 180.000(2)
C15 C16 C17 N7 . 0.000(3)

_cod_database_fobs_code 2242690
